data_1519826
loop_
_publ_author_name
'Huth, Susanne L.'
'Hursthouse, Michael B.'

_publ_section_title
;
 5-(2-Furyl)isoxazole-3-carboxylic acid
;
_journal_name_full 'Crystal Structure Report Archive'
_journal_page_first 372
_journal_year 2007
_chemical_formula_sum 'C8 H7 N O5'
_chemical_formula_weight 197.15
_space_group_IT_number 14
_symmetry_cell_setting monoclinic
_symmetry_space_group_name_Hall '-P 2ybc'
_symmetry_space_group_name_H-M 'P 1 21/c 1'
_atom_sites_solution_hydrogens geom
_atom_sites_solution_primary direct
_atom_sites_solution_secondary difmap
_cell_angle_alpha 90.00
_cell_angle_beta 115.098(2)
_cell_angle_gamma 90.00
_cell_formula_units_Z 4
_cell_length_a 11.2506(4)
_cell_length_b 7.8725(4)
_cell_length_c 10.5817(4)
_cell_measurement_reflns_used 8394
_cell_measurement_temperature 120(2)
_cell_measurement_theta_max 27.48
_cell_measurement_theta_min 2.91
_cell_volume 848.74(6)
_computing_cell_refinement 'DENZO (Otwinowski & Minor, 1997) & COLLECT (Hooft, R.W.W., 1998)'
_computing_data_collection 'COLLECT (Hooft, R.W.W., 1998)'
_computing_data_reduction 'DENZO (Otwinowski & Minor, 1997) & COLLECT (Hooft, R.W.W., 1998)'
_computing_structure_refinement 'SHELXL-97 (Sheldrick, 1997)'
_computing_structure_solution 'SHELXS-97 (Sheldrick, 1997)'
_diffrn_ambient_temperature 120(2)
_diffrn_measured_fraction_theta_full 0.997
_diffrn_measured_fraction_theta_max 0.997
_diffrn_measurement_device_type 'Bruker-Nonius APEX II CCD camera on \k-goniostat'
_diffrn_measurement_method '\f & \w scans'
_diffrn_radiation_monochromator '10cm confocal mirrors'
_diffrn_radiation_source 'Bruker-Nonius FR591 rotating anode'
_diffrn_radiation_type MoK\a
_diffrn_radiation_wavelength 0.71073
_diffrn_reflns_av_R_equivalents 0.0683
_diffrn_reflns_av_sigmaI/netI 0.0649
_diffrn_reflns_limit_h_max 14
_diffrn_reflns_limit_h_min -14
_diffrn_reflns_limit_k_max 8
_diffrn_reflns_limit_k_min -10
_diffrn_reflns_limit_l_max 13
_diffrn_reflns_limit_l_min -12
_diffrn_reflns_number 8610
_diffrn_reflns_theta_full 27.48
_diffrn_reflns_theta_max 27.48
_diffrn_reflns_theta_min 3.27
_exptl_absorpt_coefficient_mu 0.131
_exptl_absorpt_correction_T_max 0.9974
_exptl_absorpt_correction_T_min 0.9948
_exptl_absorpt_correction_type multi-scan
_exptl_absorpt_process_details 'SADABS 2007/2 (Sheldrick, G.M., 2007)'
_exptl_crystal_colour colourless
_exptl_crystal_density_diffrn 1.543
_exptl_crystal_density_method 'not measured'
_exptl_crystal_description plate
_exptl_crystal_F_000 408
_exptl_crystal_size_max 0.04
_exptl_crystal_size_mid 0.04
_exptl_crystal_size_min 0.02
_refine_diff_density_max 0.375
_refine_diff_density_min -0.446
_refine_diff_density_rms 0.076
_refine_ls_extinction_method none
_refine_ls_goodness_of_fit_ref 1.115
_refine_ls_hydrogen_treatment mixed
_refine_ls_matrix_type full
_refine_ls_number_parameters 139
_refine_ls_number_reflns 1940
_refine_ls_number_restraints 3
_refine_ls_restrained_S_all 1.115
_refine_ls_R_factor_all 0.1231
_refine_ls_R_factor_gt 0.0724
_refine_ls_shift/su_max 0.000
_refine_ls_shift/su_mean 0.000
_refine_ls_structure_factor_coef Fsqd
_refine_ls_weighting_details 'calc w=1/[\s^2^(Fo^2^)+(0.0001P)^2^+2.2040P] where P=(Fo^2^+2Fc^2^)/3'
_refine_ls_weighting_scheme calc
_refine_ls_wR_factor_gt 0.1192
_refine_ls_wR_factor_ref 0.1428
_reflns_number_gt 1266
_reflns_number_total 1940
_reflns_threshold_expression >2sigma(I)
_cod_data_source_file eCrystal-372.cif
_cod_data_source_block 2007may0013
_cod_depositor_comments
;
Citation :
Sample, Donated and Huth, Susanne L. and Hursthouse, Michael B. (2007) 
University of Southampton, Crystal Structure Report Archive. 
(doi:10.5258/ecrystals/372)

More at:
http://ecrystals.chem.soton.ac.uk/372/

The following automatic conversions were performed:

'_symmetry_cell_setting' value 'Monoclinic' changed to 'monoclinic'
according to the built-in table from CIF Core dictionary named
'cif_core.dic' version 2.4.1 from 2010-06-29.

Automatic conversion script
Id: cif_fix_values 3392 2015-05-12 13:50:21Z andrius 
;
_cod_original_sg_symbol_H-M P2(1)/c
_cod_database_code 1519826

loop_
_symmetry_equiv_pos_as_xyz
'x, y, z'
'-x, y+1/2, -z+1/2'
'-x, -y, -z'
'x, -y-1/2, z-1/2'

loop_
_atom_site_label
_atom_site_type_symbol
_atom_site_fract_x
_atom_site_fract_y
_atom_site_fract_z
_atom_site_U_iso_or_equiv
_atom_site_adp_type
_atom_site_occupancy
_atom_site_symmetry_multiplicity
_atom_site_calc_flag
_atom_site_refinement_flags
_atom_site_disorder_assembly
_atom_site_disorder_group
C1 C 0.3775(3) 0.5428(4) 0.2684(3) 0.0218(7) Uani 1 1 d . . .
C2 C 0.2695(3) 0.4427(4) 0.1602(3) 0.0209(7) Uani 1 1 d . . .
C3 C 0.0889(3) 0.3051(4) 0.0363(3) 0.0205(7) Uani 1 1 d . . .
C4 C 0.1528(3) 0.3823(4) 0.1621(3) 0.0210(7) Uani 1 1 d . . .
H4 H 0.1249 0.3929 0.2349 0.025 Uiso 1 1 calc R . .
C5 C -0.0339(3) 0.2166(4) -0.0293(3) 0.0209(7) Uani 1 1 d . . .
C6 C -0.1911(3) 0.0881(4) -0.2041(3) 0.0251(7) Uani 1 1 d . . .
H6 H -0.2418 0.0417 -0.2939 0.030 Uiso 1 1 calc R . .
C7 C -0.2254(3) 0.0828(4) -0.0970(3) 0.0243(7) Uani 1 1 d . . .
H7 H -0.3024 0.0328 -0.0973 0.029 Uiso 1 1 calc R . .
C8 C -0.1242(3) 0.1666(4) 0.0167(3) 0.0227(7) Uani 1 1 d . . .
H8 H -0.1204 0.1841 0.1071 0.027 Uiso 1 1 calc R . .
N1 N 0.2781(3) 0.4073(4) 0.0429(3) 0.0242(6) Uani 1 1 d . . .
O1 O 0.3504(2) 0.5843(3) 0.3732(2) 0.0264(6) Uani 1 1 d D . .
O2 O 0.4768(2) 0.5826(3) 0.2566(2) 0.0252(5) Uani 1 1 d . . .
O3 O 0.1614(2) 0.3194(3) -0.0382(2) 0.0240(5) Uani 1 1 d . . .
O4 O -0.0730(2) 0.1694(3) -0.1664(2) 0.0249(6) Uani 1 1 d . . .
H1O H 0.409(4) 0.652(6) 0.430(4) 0.080(19) Uiso 1 1 d D . .
H1S H 0.428(4) 0.158(6) 0.483(6) 0.084(19) Uiso 1 1 d D . .
H2S H 0.492(5) 0.153(5) 0.402(4) 0.067(16) Uiso 1 1 d D . .
O1S O 0.4787(3) 0.2142(4) 0.4590(3) 0.0416(8) Uani 1 1 d D . .

loop_
_atom_site_aniso_label
_atom_site_aniso_U_11
_atom_site_aniso_U_22
_atom_site_aniso_U_33
_atom_site_aniso_U_23
_atom_site_aniso_U_13
_atom_site_aniso_U_12
C1 0.0233(17) 0.0216(17) 0.0220(16) 0.0054(14) 0.0111(13) 0.0043(14)
C2 0.0212(17) 0.0206(17) 0.0216(16) 0.0038(13) 0.0097(13) 0.0034(14)
C3 0.0207(16) 0.0245(18) 0.0190(15) 0.0041(13) 0.0110(13) 0.0038(14)
C4 0.0225(17) 0.0253(18) 0.0186(16) 0.0036(14) 0.0118(13) 0.0027(14)
C5 0.0213(17) 0.0223(17) 0.0177(15) 0.0009(13) 0.0069(13) 0.0032(14)
C6 0.0212(17) 0.0248(18) 0.0241(17) -0.0010(15) 0.0046(14) -0.0017(15)
C7 0.0219(17) 0.0253(18) 0.0272(18) 0.0001(15) 0.0119(14) -0.0009(15)
C8 0.0249(17) 0.0245(18) 0.0206(16) 0.0007(14) 0.0113(13) 0.0014(15)
N1 0.0246(14) 0.0287(16) 0.0207(14) -0.0009(12) 0.0108(11) -0.0027(13)
O1 0.0262(13) 0.0337(14) 0.0236(13) -0.0054(11) 0.0148(11) -0.0053(11)
O2 0.0205(12) 0.0327(14) 0.0250(12) 0.0018(11) 0.0122(10) 0.0001(11)
O3 0.0234(12) 0.0309(14) 0.0205(11) -0.0037(10) 0.0122(10) -0.0037(10)
O4 0.0242(12) 0.0313(14) 0.0198(11) -0.0007(10) 0.0100(10) -0.0001(11)
O1S 0.0444(17) 0.0477(18) 0.0480(18) -0.0245(15) 0.0343(15) -0.0237(15)

loop_
_atom_type_symbol
_atom_type_description
_atom_type_scat_dispersion_real
_atom_type_scat_dispersion_imag
_atom_type_scat_source
C C 0.0033 0.0016 'International Tables Vol C Tables 4.2.6.8 and 6.1.1.4'
H H 0.0000 0.0000 'International Tables Vol C Tables 4.2.6.8 and 6.1.1.4'
N N 0.0061 0.0033 'International Tables Vol C Tables 4.2.6.8 and 6.1.1.4'
O O 0.0106 0.0060 'International Tables Vol C Tables 4.2.6.8 and 6.1.1.4'

loop_
_geom_angle_atom_site_label_1
_geom_angle_atom_site_label_2
_geom_angle_atom_site_label_3
_geom_angle
_geom_angle_site_symmetry_1
_geom_angle_site_symmetry_3
O2 C1 O1 125.2(3) . .
O2 C1 C2 122.8(3) . .
O1 C1 C2 112.0(3) . .
N1 C2 C4 112.6(3) . .
N1 C2 C1 118.3(3) . .
C4 C2 C1 129.0(3) . .
C4 C3 O3 109.5(3) . .
C4 C3 C5 133.7(3) . .
O3 C3 C5 116.8(3) . .
C3 C4 C2 104.3(3) . .
C3 C4 H4 127.9 . .
C2 C4 H4 127.9 . .
C8 C5 O4 110.3(3) . .
C8 C5 C3 132.9(3) . .
O4 C5 C3 116.9(3) . .
C7 C6 O4 111.0(3) . .
C7 C6 H6 124.5 . .
O4 C6 H6 124.5 . .
C6 C7 C8 106.6(3) . .
C6 C7 H7 126.7 . .
C8 C7 H7 126.7 . .
C5 C8 C7 106.5(3) . .
C5 C8 H8 126.7 . .
C7 C8 H8 126.7 . .
C2 N1 O3 104.9(2) . .
C1 O1 H1O 111(4) . .
C3 O3 N1 108.7(2) . .
C6 O4 C5 105.6(2) . .
H1S O1S H2S 106(5) . .

loop_
_geom_bond_atom_site_label_1
_geom_bond_atom_site_label_2
_geom_bond_distance
_geom_bond_site_symmetry_2
C1 O2 1.216(4) .
C1 O1 1.311(4) .
C1 C2 1.492(5) .
C2 N1 1.315(4) .
C2 C4 1.405(4) .
C3 C4 1.359(4) .
C3 O3 1.359(4) .
C3 C5 1.436(4) .
C4 H4 0.9500 .
C5 C8 1.358(4) .
C5 O4 1.377(4) .
C6 C7 1.344(5) .
C6 O4 1.373(4) .
C6 H6 0.9500 .
C7 C8 1.420(5) .
C7 H7 0.9500 .
C8 H8 0.9500 .
N1 O3 1.408(3) .
O1 H1O 0.86(2) .
O1S H1S 0.84(2) .
O1S H2S 0.841(19) .
